data_2018288
loop_
_publ_author_name
'Atria, Ana Mar\'ia'
'Corsini, Gino'
'Garland, Maria Teresa'
'Baggio, Ricardo'

_publ_section_title
;
 Poly[4,4'-(propane-1,3-diyl)dipyridinium
 bis{tetraaquabis(\m~2~-5-carboxybenzene-1,2,4-tricarboxylato)bis[\m~2~-1,3-bis(4-pyridyl)propane]dicobalt(II)}
 pentahydrate]
;
_journal_coeditor_code GG3260
_journal_issue 11
_journal_name_full 'Acta Crystallographica Section C'
_journal_page_first m367
_journal_page_last m370
_journal_paper_doi 10.1107/S0108270111043551
_journal_volume 67
_journal_year 2011
_chemical_formula_iupac '(C13 H16 N2) [Co (C10 H3 O8) (C13 H14 N2) (H2 O)2], 5H2 O'
_chemical_formula_moiety 'C13 H16 N2 2+, 2(C23 H21 Co N2 O10 -), 5(H2 O)'
_chemical_formula_sum 'C59 H68 Co2 N6 O25'
_chemical_formula_weight 1379.05
_chemical_name_systematic
;
Poly[4,4'-(propane-1,3-diyl)dipyridinium
bis{tetraaquabis(\m~2~-benzene-1,2,4,5-tetracarboxylato)bis[\m~2~-1,3-
bis(4-pyridyl)propane]dicobalt(II)} pentahydrate]
;
_space_group_IT_number 13
_symmetry_cell_setting monoclinic
_symmetry_space_group_name_Hall '-P 2yac'
_symmetry_space_group_name_H-M 'P 1 2/n 1'
_atom_sites_solution_hydrogens geom
_atom_sites_solution_primary direct
_atom_sites_solution_secondary difmap
_audit_creation_method SHELXL-97
_cell_angle_alpha 90.00
_cell_angle_beta 96.421(6)
_cell_angle_gamma 90.00
_cell_formula_units_Z 2
_cell_length_a 18.068(4)
_cell_length_b 9.346(2)
_cell_length_c 18.209(4)
_cell_measurement_reflns_used 8234
_cell_measurement_temperature 150(2)
_cell_measurement_theta_max 26.98
_cell_measurement_theta_min 2.10
_cell_volume 3055.5(12)
_computing_cell_refinement 'SAINT-NT (Bruker, 2002)'
_computing_data_collection 'SMART (Bruker, 2001)'
_computing_data_reduction 'SAINT-NT (Bruker, 2002)'
_computing_molecular_graphics 'SHELXTL (Sheldrick, 2008)'
_computing_publication_material 'SHELXTL (Sheldrick, 2008) and PLATON (Spek, 2009)'
_computing_structure_refinement 'SHELXL97 Sheldrick, 2008)'
_computing_structure_solution 'SHELXS97 (Sheldrick, 2008)'
_diffrn_ambient_temperature 150(2)
_diffrn_measured_fraction_theta_full 0.997
_diffrn_measured_fraction_theta_max 0.925
_diffrn_measurement_device_type 'Bruker SMART CCD area-detector'
_diffrn_measurement_method 'CCD rotation images, thin slices'
_diffrn_radiation_monochromator graphite
_diffrn_radiation_source 'fine-focus sealed tube'
_diffrn_radiation_type MoK\a
_diffrn_radiation_wavelength 0.71073
_diffrn_reflns_av_R_equivalents 0.0288
_diffrn_reflns_av_sigmaI/netI 0.0304
_diffrn_reflns_limit_h_max 23
_diffrn_reflns_limit_h_min -22
_diffrn_reflns_limit_k_max 11
_diffrn_reflns_limit_k_min -11
_diffrn_reflns_limit_l_max 23
_diffrn_reflns_limit_l_min -23
_diffrn_reflns_number 24669
_diffrn_reflns_theta_full 26.00
_diffrn_reflns_theta_max 27.88
_diffrn_reflns_theta_min 1.68
_diffrn_standards_number 0
_exptl_absorpt_coefficient_mu 0.633
_exptl_absorpt_correction_T_max 0.89
_exptl_absorpt_correction_T_min 0.79
_exptl_absorpt_correction_type multi-scan
_exptl_absorpt_process_details '(SADABS in SAINT-NT; Bruker, 2002)'
_exptl_crystal_colour Pink
_exptl_crystal_density_diffrn 1.499
_exptl_crystal_density_method 'not measured'
_exptl_crystal_description Blocks
_exptl_crystal_F_000 1436
_exptl_crystal_size_max 0.36
_exptl_crystal_size_mid 0.35
_exptl_crystal_size_min 0.17
_refine_diff_density_max 0.860
_refine_diff_density_min -0.458
_refine_ls_extinction_method none
_refine_ls_goodness_of_fit_ref 1.034
_refine_ls_hydrogen_treatment mixed
_refine_ls_matrix_type full
_refine_ls_number_parameters 477
_refine_ls_number_reflns 6749
_refine_ls_number_restraints 0
_refine_ls_restrained_S_all 1.034
_refine_ls_R_factor_all 0.0570
_refine_ls_R_factor_gt 0.0423
_refine_ls_shift/su_max 0.000
_refine_ls_shift/su_mean 0.000
_refine_ls_structure_factor_coef Fsqd
_refine_ls_weighting_details 'w=1/[\s^2^(Fo^2^)+(0.0636P)^2^+1.2623P] where P=(Fo^2^+2Fc^2^)/3'
_refine_ls_weighting_scheme calc
_refine_ls_wR_factor_gt 0.1054
_refine_ls_wR_factor_ref 0.1150
_reflns_number_gt 5280
_reflns_number_total 6749
_reflns_threshold_expression I>2\s(I)
_cod_data_source_file gg3260.cif
_cod_data_source_block I
_cod_original_sg_symbol_H-M 'P 2/n'
_cod_database_code 2018288
_cod_database_fobs_code 2018288

loop_
_symmetry_equiv_pos_as_xyz
'x, y, z'
'-x+1/2, y, -z+1/2'
'-x, -y, -z'
'x-1/2, -y, z-1/2'

loop_
_atom_site_type_symbol
_atom_site_label
_atom_site_fract_x
_atom_site_fract_y
_atom_site_fract_z
_atom_site_U_iso_or_equiv
_atom_site_adp_type
_atom_site_calc_flag
_atom_site_refinement_flags
_atom_site_occupancy
_atom_site_symmetry_multiplicity
_atom_site_disorder_assembly
_atom_site_disorder_group
Co Co1 0.5000 0.5000 0.5000 0.01704(11) Uani d S 1 2 . .
Co Co2 0.5000 0.5000 1.0000 0.01864(11) Uani d S 1 2 . .
C C11 0.48876(11) 0.9303(2) 0.80253(11) 0.0179(4) Uani d . 1 1 . .
C C21 0.51798(12) 0.9948(2) 0.74278(11) 0.0189(4) Uani d . 1 1 . .
H H21 0.5147 1.0958 0.7373 0.023 Uiso calc R 1 1 . .
C C31 0.55188(11) 0.9152(2) 0.69085(11) 0.0180(4) Uani d . 1 1 . .
C C41 0.55714(10) 0.7659(2) 0.69914(10) 0.0169(4) Uani d . 1 1 . .
C C51 0.53088(11) 0.7028(2) 0.76060(10) 0.0182(4) Uani d . 1 1 . .
H H51 0.5371 0.6027 0.7679 0.022 Uiso calc R 1 1 . .
C C61 0.49583(10) 0.7817(2) 0.81157(10) 0.0170(4) Uani d . 1 1 . .
C C71 0.45052(11) 1.0234(2) 0.85379(11) 0.0188(4) Uani d . 1 1 . .
C C81 0.58081(11) 0.9933(2) 0.62667(12) 0.0204(4) Uani d . 1 1 . .
C C91 0.57758(11) 0.6627(2) 0.64005(10) 0.0167(4) Uani d . 1 1 . .
C C101 0.46370(11) 0.6936(2) 0.87045(11) 0.0180(4) Uani d . 1 1 . .
O O11 0.43006(9) 0.95596(17) 0.91189(9) 0.0275(4) Uani d . 1 1 . .
H H11O 0.412(2) 1.019(4) 0.940(2) 0.072(11) Uiso d . 1 1 . .
O O21 0.43995(10) 1.15004(16) 0.84260(8) 0.0303(4) Uani d . 1 1 . .
O O31 0.55778(10) 1.11596(17) 0.61300(10) 0.0386(4) Uani d . 1 1 . .
O O41 0.62654(8) 0.92567(16) 0.59127(8) 0.0261(3) Uani d . 1 1 . .
O O51 0.52941(8) 0.65433(15) 0.58418(7) 0.0205(3) Uani d . 1 1 . .
O O61 0.63449(8) 0.58587(15) 0.65347(8) 0.0231(3) Uani d . 1 1 . .
O O71 0.40241(8) 0.63738(16) 0.85238(8) 0.0252(3) Uani d . 1 1 . .
O O81 0.50545(8) 0.67515(15) 0.93073(7) 0.0211(3) Uani d . 1 1 . .
N N12 0.42304(10) 0.40110(19) 0.56384(9) 0.0219(4) Uani d . 1 1 . .
C C12 0.35708(12) 0.3509(2) 0.53401(12) 0.0267(5) Uani d . 1 1 . .
H H12 0.3418 0.3702 0.4834 0.032 Uiso calc R 1 1 . .
C C22 0.30992(13) 0.2720(3) 0.57354(12) 0.0295(5) Uani d . 1 1 . .
H H22 0.2631 0.2401 0.5504 0.035 Uiso calc R 1 1 . .
C C32 0.33181(12) 0.2400(2) 0.64724(12) 0.0249(5) Uani d . 1 1 . .
C C42 0.39948(12) 0.2965(2) 0.67882(12) 0.0245(5) Uani d . 1 1 . .
H H42 0.4155 0.2810 0.7297 0.029 Uiso calc R 1 1 . .
C C52 0.44278(12) 0.3745(2) 0.63604(11) 0.0244(5) Uani d . 1 1 . .
H H52 0.4888 0.4115 0.6585 0.029 Uiso calc R 1 1 . .
C C62 0.28542(13) 0.1503(2) 0.69342(13) 0.0285(5) Uani d . 1 1 . .
H H62A 0.3172 0.0760 0.7197 0.034 Uiso calc R 1 1 . .
H H62B 0.2457 0.1016 0.6608 0.034 Uiso calc R 1 1 . .
C C72 0.2500 0.2426(3) 0.7500 0.0264(7) Uani d S 1 2 . .
H H72 0.2116 0.3049 0.7233 0.032 Uiso d R 1 1 . .
N N13 0.58874(10) 0.4057(2) 0.94744(10) 0.0267(4) Uani d . 1 1 A .
C C13 0.64402(14) 0.4857(3) 0.92498(15) 0.0394(6) Uani d . 1 1 . .
H H13 0.6470 0.5838 0.9387 0.047 Uiso calc R 1 1 . .
C C23 0.69665(16) 0.4311(4) 0.88271(16) 0.0536(8) Uani d . 1 1 A .
H H23 0.7349 0.4913 0.8684 0.064 Uiso calc R 1 1 . .
C C33 0.69341(17) 0.2887(4) 0.86127(15) 0.0578(9) Uani d . 1 1 . .
C C43 0.63620(16) 0.2066(3) 0.88507(14) 0.0476(7) Uani d . 1 1 A .
H H43 0.6313 0.1087 0.8713 0.057 Uiso calc R 1 1 . .
C C53 0.58662(14) 0.2673(3) 0.92862(13) 0.0333(5) Uani d . 1 1 . .
H H53 0.5495 0.2082 0.9459 0.040 Uiso calc R 1 1 A .
C C63A 0.7470(5) 0.1788(8) 0.8258(4) 0.068(2) Uani d P 0.50 1 A -1
H H63A 0.7824 0.1360 0.8651 0.082 Uiso d PR 0.50 1 A -1
H H63B 0.7172 0.1007 0.8005 0.082 Uiso d PR 0.50 1 A -1
C C73A 0.7900(4) 0.2585(8) 0.7702(3) 0.066(2) Uani d P 0.50 1 A -1
H H64C 0.8430 0.2835 0.7836 0.079 Uiso d PR 0.50 1 A -1
H H64D 0.7706 0.2594 0.7171 0.079 Uiso d PR 0.50 1 A -1
C C63B 0.7545(3) 0.2613(8) 0.8086(3) 0.0466(15) Uani d P 0.50 1 A -1
H H63C 0.7951 0.2572 0.8499 0.056 Uiso d PR 0.50 1 A -1
H H63D 0.7404 0.1595 0.8011 0.056 Uiso d PR 0.50 1 A -1
N N14 0.33837(10) 0.91781(19) 0.51918(10) 0.0225(4) Uani d . 1 1 . .
H H14N 0.3508(16) 0.977(3) 0.4789(16) 0.049(8) Uiso d . 1 1 . .
C C14 0.26605(12) 0.8888(2) 0.52268(12) 0.0272(5) Uani d . 1 1 . .
H H14 0.2293 0.9314 0.4881 0.033 Uiso calc R 1 1 . .
C C24 0.24461(12) 0.7982(2) 0.57579(12) 0.0261(5) Uani d . 1 1 . .
H H24 0.1933 0.7778 0.5776 0.031 Uiso calc R 1 1 . .
C C34 0.29807(11) 0.7362(2) 0.62699(11) 0.0196(4) Uani d . 1 1 . .
C C44 0.37223(12) 0.7688(3) 0.62167(12) 0.0280(5) Uani d . 1 1 . .
H H44 0.4102 0.7291 0.6560 0.034 Uiso calc R 1 1 . .
C C54 0.39095(12) 0.8588(3) 0.56664(12) 0.0286(5) Uani d . 1 1 . .
H H54 0.4419 0.8788 0.5626 0.034 Uiso calc R 1 1 . .
C C64 0.27622(11) 0.6424(2) 0.68812(11) 0.0211(4) Uani d . 1 1 . .
H H64A 0.3194 0.5836 0.7081 0.025 Uiso calc R 1 1 . .
H H64B 0.2357 0.5770 0.6683 0.025 Uiso calc R 1 1 . .
C C74 0.2500 0.7334(3) 0.7500 0.0195(6) Uani d S 1 2 . .
H H74 0.2086 0.7958 0.7291 0.023 Uiso d R 1 1 . .
O O1W 0.58851(9) 0.37203(18) 0.55185(8) 0.0225(3) Uani d . 1 1 . .
H H1WA 0.5811(15) 0.289(3) 0.5697(15) 0.042(8) Uiso d . 1 1 . .
H H1WB 0.6096(17) 0.423(4) 0.5848(18) 0.052(9) Uiso d . 1 1 . .
O O2W 0.41393(9) 0.39625(19) 0.92896(9) 0.0249(3) Uani d . 1 1 . .
H H2WA 0.4003(19) 0.463(4) 0.8990(19) 0.060(10) Uiso d . 1 1 . .
H H2WB 0.4199(18) 0.328(4) 0.9049(18) 0.055(10) Uiso d . 1 1 . .
O O3W 0.89175(11) 0.88639(18) 0.52078(9) 0.0314(4) Uani d . 1 1 . .
H H3WA 0.9245(17) 0.822(3) 0.5367(16) 0.049(9) Uiso d . 1 1 . .
H H3WB 0.8595(18) 0.876(3) 0.5461(17) 0.054(10) Uiso d . 1 1 . .
O O4W 0.77770(12) 0.8425(3) 0.61098(14) 0.0554(6) Uani d . 1 1 . .
H H4WA 0.781(2) 0.821(4) 0.653(2) 0.083(14) Uiso d . 1 1 . .
H H4WB 0.7302(19) 0.860(3) 0.6073(17) 0.054(9) Uiso d . 1 1 . .
O O5W 0.7500 0.7177(3) 0.7500 0.0312(5) Uani d S 1 2 . .
H H5W 0.7834(17) 0.672(3) 0.7726(18) 0.058(10) Uiso d . 1 1 . .

loop_
_atom_site_aniso_label
_atom_site_aniso_U_11
_atom_site_aniso_U_22
_atom_site_aniso_U_33
_atom_site_aniso_U_12
_atom_site_aniso_U_13
_atom_site_aniso_U_23
Co1 0.0193(2) 0.0179(2) 0.0144(2) -0.00045(15) 0.00410(15) 0.00164(14)
Co2 0.0219(2) 0.0172(2) 0.0168(2) -0.00188(15) 0.00214(15) 0.00409(14)
C11 0.0192(9) 0.0179(10) 0.0168(9) 0.0009(8) 0.0026(8) -0.0003(7)
C21 0.0218(10) 0.0162(10) 0.0186(10) -0.0014(8) 0.0015(8) 0.0021(7)
C31 0.0184(9) 0.0188(10) 0.0170(9) -0.0010(8) 0.0027(8) 0.0036(8)
C41 0.0157(9) 0.0189(10) 0.0157(9) 0.0006(8) 0.0005(7) -0.0004(7)
C51 0.0214(10) 0.0152(10) 0.0181(10) 0.0003(8) 0.0024(8) 0.0018(7)
C61 0.0170(9) 0.0195(10) 0.0144(9) -0.0008(8) 0.0012(7) 0.0017(7)
C71 0.0213(10) 0.0209(10) 0.0140(9) 0.0006(8) 0.0008(8) -0.0010(8)
C81 0.0196(10) 0.0203(11) 0.0218(10) -0.0012(8) 0.0052(8) 0.0031(8)
C91 0.0198(9) 0.0155(9) 0.0157(9) -0.0020(8) 0.0057(8) 0.0029(7)
C101 0.0210(10) 0.0151(9) 0.0186(10) 0.0037(8) 0.0055(8) 0.0003(7)
O11 0.0394(9) 0.0209(8) 0.0254(8) 0.0044(7) 0.0176(7) 0.0011(6)
O21 0.0520(10) 0.0187(8) 0.0218(8) 0.0080(7) 0.0111(7) 0.0013(6)
O31 0.0505(10) 0.0255(9) 0.0450(10) 0.0105(8) 0.0283(9) 0.0171(8)
O41 0.0281(8) 0.0271(8) 0.0255(8) 0.0034(6) 0.0133(6) 0.0065(6)
O51 0.0229(7) 0.0208(7) 0.0180(7) 0.0008(6) 0.0033(6) -0.0005(5)
O61 0.0227(7) 0.0245(8) 0.0219(7) 0.0055(6) 0.0019(6) -0.0006(6)
O71 0.0216(7) 0.0277(8) 0.0261(8) -0.0027(6) 0.0016(6) 0.0088(6)
O81 0.0260(7) 0.0200(7) 0.0171(7) -0.0024(6) 0.0011(6) 0.0042(5)
N12 0.0253(9) 0.0231(9) 0.0181(8) -0.0005(7) 0.0064(7) 0.0009(7)
C12 0.0288(11) 0.0328(12) 0.0193(10) -0.0015(10) 0.0056(9) 0.0017(9)
C22 0.0311(12) 0.0336(13) 0.0250(11) -0.0075(10) 0.0079(9) -0.0042(9)
C32 0.0320(11) 0.0202(11) 0.0251(11) 0.0011(9) 0.0150(9) -0.0017(8)
C42 0.0288(11) 0.0270(11) 0.0189(10) 0.0048(9) 0.0080(9) 0.0049(8)
C52 0.0249(10) 0.0293(12) 0.0193(10) 0.0018(9) 0.0036(8) 0.0000(8)
C62 0.0369(12) 0.0237(11) 0.0284(12) -0.0044(10) 0.0187(10) -0.0030(9)
C72 0.0292(16) 0.0241(16) 0.0285(16) 0.000 0.0152(13) 0.000
N13 0.0281(9) 0.0255(10) 0.0271(10) 0.0034(8) 0.0062(8) 0.0061(8)
C13 0.0340(13) 0.0371(14) 0.0494(16) 0.0049(11) 0.0147(12) 0.0168(12)
C23 0.0417(15) 0.080(2) 0.0425(16) 0.0169(15) 0.0209(13) 0.0290(16)
C33 0.0521(18) 0.100(3) 0.0218(13) 0.0366(18) 0.0056(12) -0.0020(15)
C43 0.0513(17) 0.0554(18) 0.0323(14) 0.0236(14) -0.0121(13) -0.0171(13)
C53 0.0361(13) 0.0318(13) 0.0301(12) 0.0058(10) -0.0047(10) 0.0002(10)
C63A 0.117(7) 0.044(4) 0.055(4) -0.006(4) 0.062(4) 0.009(3)
C73A 0.077(4) 0.094(5) 0.034(3) -0.012(4) 0.039(3) 0.011(3)
C63B 0.046(3) 0.062(4) 0.035(3) -0.009(3) 0.018(3) -0.020(3)
N14 0.0255(9) 0.0244(10) 0.0189(9) 0.0012(7) 0.0081(7) 0.0032(7)
C14 0.0220(10) 0.0336(12) 0.0261(11) 0.0032(9) 0.0025(9) 0.0066(9)
C24 0.0187(10) 0.0336(12) 0.0263(11) -0.0016(9) 0.0034(9) 0.0043(9)
C34 0.0234(10) 0.0205(10) 0.0160(9) 0.0024(8) 0.0068(8) -0.0032(8)
C44 0.0205(10) 0.0415(14) 0.0220(11) 0.0029(10) 0.0023(9) 0.0073(9)
C54 0.0182(10) 0.0406(14) 0.0275(12) -0.0001(9) 0.0048(9) 0.0057(10)
C64 0.0236(10) 0.0219(10) 0.0189(10) 0.0022(8) 0.0074(8) 0.0012(8)
C74 0.0205(14) 0.0210(14) 0.0173(13) 0.000 0.0043(11) 0.000
O1W 0.0275(8) 0.0188(8) 0.0216(8) -0.0001(6) 0.0039(6) 0.0028(6)
O2W 0.0322(8) 0.0190(8) 0.0229(8) -0.0018(7) 0.0005(7) 0.0025(7)
O3W 0.0370(9) 0.0306(9) 0.0292(9) 0.0103(8) 0.0151(8) 0.0116(7)
O4W 0.0320(11) 0.0792(16) 0.0588(14) 0.0182(10) 0.0219(10) 0.0417(12)
O5W 0.0289(13) 0.0325(13) 0.0303(13) 0.000 -0.0045(11) 0.000

loop_
_atom_type_symbol
_atom_type_description
_atom_type_scat_dispersion_real
_atom_type_scat_dispersion_imag
_atom_type_scat_source
C C 0.0033 0.0016 'International Tables Vol C Tables 4.2.6.8 and 6.1.1.4'
H H 0.0000 0.0000 'International Tables Vol C Tables 4.2.6.8 and 6.1.1.4'
N N 0.0061 0.0033 'International Tables Vol C Tables 4.2.6.8 and 6.1.1.4'
O O 0.0106 0.0060 'International Tables Vol C Tables 4.2.6.8 and 6.1.1.4'
Co Co 0.3494 0.9721 'International Tables Vol C Tables 4.2.6.8 and 6.1.1.4'

loop_
_geom_angle_atom_site_label_1
_geom_angle_atom_site_label_2
_geom_angle_atom_site_label_3
_geom_angle_site_symmetry_1
_geom_angle_site_symmetry_3
_geom_angle
N12 Co1 N12 . 3_666 180.0
N12 Co1 O51 . . 91.53(6)
N12 Co1 O51 3_666 . 88.47(6)
N12 Co1 O51 . 3_666 88.47(6)
N12 Co1 O51 3_666 3_666 91.53(6)
O51 Co1 O51 . 3_666 180.0
N12 Co1 O1W . 3_666 88.96(6)
N12 Co1 O1W 3_666 3_666 91.04(6)
O51 Co1 O1W . 3_666 93.06(6)
O51 Co1 O1W 3_666 3_666 86.94(6)
N12 Co1 O1W . . 91.04(6)
N12 Co1 O1W 3_666 . 88.96(6)
O51 Co1 O1W . . 86.94(6)
O51 Co1 O1W 3_666 . 93.06(6)
O1W Co1 O1W 3_666 . 180.00(8)
O81 Co2 O81 . 3_667 180.0000(10)
O81 Co2 O2W . . 94.05(6)
O81 Co2 O2W 3_667 . 85.95(6)
O81 Co2 O2W . 3_667 85.95(6)
O81 Co2 O2W 3_667 3_667 94.05(6)
O2W Co2 O2W . 3_667 180.0000(10)
O81 Co2 N13 . . 87.95(6)
O81 Co2 N13 3_667 . 92.05(6)
O2W Co2 N13 . . 94.19(7)
O2W Co2 N13 3_667 . 85.81(7)
O81 Co2 N13 . 3_667 92.05(6)
O81 Co2 N13 3_667 3_667 87.95(6)
O2W Co2 N13 . 3_667 85.81(7)
O2W Co2 N13 3_667 3_667 94.19(7)
C21 C11 C61 . . 118.75(18)
C21 C11 C71 . . 118.32(18)
C61 C11 C71 . . 122.93(17)
C31 C21 C11 . . 121.97(18)
C31 C21 H21 . . 119.0
C11 C21 H21 . . 119.0
C21 C31 C41 . . 119.03(18)
C21 C31 C81 . . 118.66(17)
C41 C31 C81 . . 122.31(18)
C51 C41 C31 . . 118.74(18)
C51 C41 C91 . . 115.54(17)
C31 C41 C91 . . 124.92(17)
C61 C51 C41 . . 122.18(18)
C61 C51 H51 . . 118.9
C41 C51 H51 . . 118.9
C51 C61 C11 . . 119.22(18)
C51 C61 C101 . . 114.99(17)
C11 C61 C101 . . 125.66(17)
O21 C71 O11 . . 123.24(19)
O21 C71 C11 . . 122.45(18)
O11 C71 C11 . . 114.31(17)
O31 C81 O41 . . 125.62(19)
O31 C81 C31 . . 117.62(18)
O41 C81 C31 . . 116.76(17)
O61 C91 O51 . . 126.58(18)
O61 C91 C41 . . 118.90(17)
O51 C91 C41 . . 114.11(17)
O71 C101 O81 . . 126.78(18)
O71 C101 C61 . . 116.39(17)
O81 C101 C61 . . 116.52(17)
C71 O11 H11O . . 108(2)
C91 O51 Co1 . . 135.64(13)
C101 O81 Co2 . . 124.58(13)
C12 N12 C52 . . 117.30(18)
C12 N12 Co1 . . 122.60(14)
C52 N12 Co1 . . 119.81(14)
N12 C12 C22 . . 123.1(2)
N12 C12 H12 . . 118.4
C22 C12 H12 . . 118.4
C12 C22 C32 . . 119.4(2)
C12 C22 H22 . . 120.3
C32 C22 H22 . . 120.3
C22 C32 C42 . . 117.3(2)
C22 C32 C62 . . 122.9(2)
C42 C32 C62 . . 119.8(2)
C52 C42 C32 . . 119.7(2)
C52 C42 H42 . . 120.2
C32 C42 H42 . . 120.2
N12 C52 C42 . . 123.1(2)
N12 C52 H52 . . 118.4
C42 C52 H52 . . 118.4
C32 C62 C72 . . 111.18(19)
C32 C62 H62A . . 109.4
C72 C62 H62A . . 109.4
C32 C62 H62B . . 109.4
C72 C62 H62B . . 109.4
H62A C62 H62B . . 108.0
C62 C72 C62 . 2_556 111.7(3)
C62 C72 H72 . . 108.8
C62 C72 H72 2_556 . 109.7
C53 N13 C13 . . 117.4(2)
C53 N13 Co2 . . 120.65(16)
C13 N13 Co2 . . 121.58(16)
N13 C13 C23 . . 122.8(3)
N13 C13 H13 . . 118.6
C23 C13 H13 . . 118.6
C13 C23 C33 . . 120.0(3)
C13 C23 H23 . . 120.0
C33 C23 H23 . . 120.0
C23 C33 C43 . . 116.8(3)
C23 C33 C63B . . 108.7(4)
C43 C33 C63B . . 134.4(4)
C23 C33 C63A . . 136.3(4)
C43 C33 C63A . . 106.0(4)
C53 C43 C33 . . 120.2(3)
C53 C43 H43 . . 119.9
C33 C43 H43 . . 119.9
N13 C53 C43 . . 122.8(3)
N13 C53 H53 . . 118.6
C43 C53 H53 . . 118.6
C54 N14 C14 . . 120.89(19)
C54 N14 H14N . . 121.4(18)
C14 N14 H14N . . 117.5(18)
N14 C14 C24 . . 120.7(2)
N14 C14 H14 . . 119.7
C24 C14 H14 . . 119.7
C14 C24 C34 . . 119.9(2)
C14 C24 H24 . . 120.0
C34 C24 H24 . . 120.0
C44 C34 C24 . . 117.70(19)
C44 C34 C64 . . 121.01(18)
C24 C34 C64 . . 121.23(18)
C54 C44 C34 . . 120.1(2)
C54 C44 H44 . . 119.9
C34 C44 H44 . . 119.9
N14 C54 C44 . . 120.6(2)
N14 C54 H54 . . 119.7
C44 C54 H54 . . 119.7
C34 C64 C74 . . 110.51(17)
C34 C64 H64A . . 109.5
C74 C64 H64A . . 109.5
C34 C64 H64B . . 109.5
C74 C64 H64B . . 109.5
H64A C64 H64B . . 108.1
C64 C74 C64 . 2_556 112.4(2)
C64 C74 H74 . . 109.1
C64 C74 H74 2_556 . 109.1
Co1 O1W H1WA . . 122.3(19)
Co1 O1W H1WB . . 105(2)
H1WA O1W H1WB . . 109(3)
Co2 O2W H2WA . . 101(2)
Co2 O2W H2WB . . 125(2)
H2WA O2W H2WB . . 106(3)
H3WA O3W H3WB . . 104(3)
H4WA O4W H4WB . . 95(3)

loop_
_geom_bond_atom_site_label_1
_geom_bond_atom_site_label_2
_geom_bond_site_symmetry_2
_geom_bond_distance
Co1 N12 . 2.1215(17)
Co1 N12 3_666 2.1215(17)
Co1 O51 . 2.1285(14)
Co1 O51 3_666 2.1285(14)
Co1 O1W 3_666 2.1312(15)
Co1 O1W . 2.1312(15)
Co2 O81 . 2.0755(14)
Co2 O81 3_667 2.0755(14)
Co2 O2W . 2.1406(16)
Co2 O2W 3_667 2.1406(16)
Co2 N13 . 2.1463(19)
Co2 N13 3_667 2.1463(19)
C11 C21 . 1.398(3)
C11 C61 . 1.403(3)
C11 C71 . 1.500(3)
C21 C31 . 1.397(3)
C21 H21 . 0.9500
C31 C41 . 1.406(3)
C31 C81 . 1.519(3)
C41 C51 . 1.394(3)
C41 C91 . 1.521(3)
C51 C61 . 1.392(3)
C51 H51 . 0.9500
C61 C101 . 1.518(3)
C71 O21 . 1.212(2)
C71 O11 . 1.319(2)
C81 O31 . 1.235(2)
C81 O41 . 1.272(3)
C91 O61 . 1.256(2)
C91 O51 . 1.265(2)
C101 O71 . 1.237(2)
C101 O81 . 1.272(2)
O11 H11O . 0.87(4)
N12 C12 . 1.338(3)
N12 C52 . 1.346(3)
C12 C22 . 1.388(3)
C12 H12 . 0.9500
C22 C32 . 1.388(3)
C22 H22 . 0.9500
C32 C42 . 1.395(3)
C32 C62 . 1.507(3)
C42 C52 . 1.374(3)
C42 H42 . 0.9500
C52 H52 . 0.9500
C62 C72 . 1.537(3)
C62 H62A . 0.9900
C62 H62B . 0.9900
C72 C62 2_556 1.537(3)
C72 H72 . 0.9899
N13 C53 . 1.337(3)
N13 C13 . 1.347(3)
C13 C23 . 1.386(4)
C13 H13 . 0.9500
C23 C33 . 1.386(5)
C23 H23 . 0.9500
C33 C43 . 1.395(5)
C33 C63B . 1.563(6)
C33 C63A . 1.597(8)
C43 C53 . 1.383(4)
C43 H43 . 0.9500
C53 H53 . 0.9500
C63A C73A . 1.536(8)
C63A H63A . 0.9900
C63A H63B . 0.9900
C73A C63B 2_656 1.565(9)
C63B C33 . 1.563(8)
C73A H64C . 0.9900
C73A H64D . 0.9900
C63B H63C . 0.9900
C63B H63D . 0.9900
N14 C54 . 1.330(3)
N14 C14 . 1.343(3)
N14 H14N . 0.96(3)
C14 C24 . 1.374(3)
C14 H14 . 0.9500
C24 C34 . 1.392(3)
C24 H24 . 0.9500
C34 C44 . 1.388(3)
C34 C64 . 1.503(3)
C44 C54 . 1.379(3)
C44 H44 . 0.9500
C54 H54 . 0.9500
C64 C74 . 1.529(3)
C64 H64A . 0.9900
C64 H64B . 0.9900
C74 C64 2_556 1.529(3)
C74 H74 . 0.9901
O1W H1WA . 0.86(3)
O1W H1WB . 0.82(3)
O2W H2WA . 0.85(4)
O2W H2WB . 0.78(3)
O3W H3WA . 0.87(3)
O3W H3WB . 0.79(3)
O4W H4WA . 0.79(4)
O4W H4WB . 0.87(3)
O5W H5W . 0.81(3)

loop_
_geom_hbond_atom_site_label_D
_geom_hbond_atom_site_label_H
_geom_hbond_atom_site_label_A
_geom_hbond_site_symmetry_A
_geom_hbond_distance_DH
_geom_hbond_distance_HA
_geom_hbond_distance_DA
_geom_hbond_angle_DHA
O11 H11O O3W 4_576 0.87(4) 1.79(4) 2.625(2) 161(3)
N14 H14N O41 3_676 0.96(3) 1.66(3) 2.621(2) 178(3)
O1W H1WA O31 1_545 0.86(3) 1.87(3) 2.723(2) 175(3)
O1W H1WB O61 . 0.82(3) 1.99(3) 2.786(2) 162(3)
O2W H2WA O71 . 0.85(4) 1.84(4) 2.646(2) 158(3)
O2W H2WB O21 1_545 0.78(3) 2.07(4) 2.855(2) 178(3)
O3W H3WA O81 2_656 0.87(3) 1.91(3) 2.786(2) 178(3)
O3W H3WB O4W . 0.79(3) 2.02(3) 2.805(3) 178(3)
O4W H4WA O5W . 0.79(4) 2.14(4) 2.882(2) 157(4)
O4W H4WB O41 . 0.87(3) 1.96(3) 2.824(3) 172(3)
O5W H5W O61 2_656 0.81(3) 2.05(3) 2.8535(19) 169(3)

loop_
_geom_torsion_atom_site_label_1
_geom_torsion_atom_site_label_2
_geom_torsion_atom_site_label_3
_geom_torsion_atom_site_label_4
_geom_torsion_site_symmetry_1
_geom_torsion_site_symmetry_4
_geom_torsion
C61 C11 C21 C31 . . 1.9(3)
C71 C11 C21 C31 . . -177.49(18)
C11 C21 C31 C41 . . -0.4(3)
C11 C21 C31 C81 . . 178.78(18)
C21 C31 C41 C51 . . -2.5(3)
C81 C31 C41 C51 . . 178.44(18)
C21 C31 C41 C91 . . 166.84(18)
C81 C31 C41 C91 . . -12.3(3)
C31 C41 C51 C61 . . 3.8(3)
C91 C41 C51 C61 . . -166.48(17)
C41 C51 C61 C11 . . -2.2(3)
C41 C51 C61 C101 . . 173.89(17)
C21 C11 C61 C51 . . -0.7(3)
C71 C11 C61 C51 . . 178.74(18)
C21 C11 C61 C101 . . -176.33(18)
C71 C11 C61 C101 . . 3.1(3)
C21 C11 C71 O21 . . 4.8(3)
C61 C11 C71 O21 . . -174.6(2)
C21 C11 C71 O11 . . -174.72(18)
C61 C11 C71 O11 . . 5.9(3)
C21 C31 C81 O31 . . -17.1(3)
C41 C31 C81 O31 . . 162.0(2)
C21 C31 C81 O41 . . 163.35(19)
C41 C31 C81 O41 . . -17.5(3)
C51 C41 C91 O61 . . -70.7(2)
C31 C41 C91 O61 . . 119.7(2)
C51 C41 C91 O51 . . 102.5(2)
C31 C41 C91 O51 . . -67.1(2)
C51 C61 C101 O71 . . -80.8(2)
C11 C61 C101 O71 . . 95.0(2)
C51 C61 C101 O81 . . 93.2(2)
C11 C61 C101 O81 . . -91.0(2)
O61 C91 O51 Co1 . . 15.8(3)
C41 C91 O51 Co1 . . -156.75(13)
N12 Co1 O51 C91 . . 90.11(18)
N12 Co1 O51 C91 3_666 . -89.89(18)
O1W Co1 O51 C91 3_666 . 179.15(18)
O1W Co1 O51 C91 . . -0.85(18)
O71 C101 O81 Co2 . . 21.1(3)
C61 C101 O81 Co2 . . -152.18(13)
O2W Co2 O81 C101 . . 2.34(16)
O2W Co2 O81 C101 3_667 . -177.66(16)
N13 Co2 O81 C101 . . 96.39(16)
N13 Co2 O81 C101 3_667 . -83.61(16)
O51 Co1 N12 C12 . . 141.03(17)
O51 Co1 N12 C12 3_666 . -38.97(17)
O1W Co1 N12 C12 3_666 . 48.00(17)
O1W Co1 N12 C12 . . -132.00(17)
O51 Co1 N12 C52 . . -45.38(16)
O51 Co1 N12 C52 3_666 . 134.62(16)
O1W Co1 N12 C52 3_666 . -138.41(16)
O1W Co1 N12 C52 . . 41.59(16)
C52 N12 C12 C22 . . -1.2(3)
Co1 N12 C12 C22 . . 172.53(17)
N12 C12 C22 C32 . . -1.3(4)
C12 C22 C32 C42 . . 3.3(3)
C12 C22 C32 C62 . . -177.6(2)
C22 C32 C42 C52 . . -2.9(3)
C62 C32 C42 C52 . . 178.0(2)
C12 N12 C52 C42 . . 1.6(3)
Co1 N12 C52 C42 . . -172.28(16)
C32 C42 C52 N12 . . 0.4(3)
C22 C32 C62 C72 . . -107.5(2)
C42 C32 C62 C72 . . 71.5(2)
C32 C62 C72 C62 . 2_556 -169.6(2)
O81 Co2 N13 C53 . . -136.85(17)
O81 Co2 N13 C53 3_667 . 43.15(17)
O2W Co2 N13 C53 . . -42.94(17)
O2W Co2 N13 C53 3_667 . 137.06(17)
O81 Co2 N13 C13 . . 35.79(19)
O81 Co2 N13 C13 3_667 . -144.21(19)
O2W Co2 N13 C13 . . 129.71(19)
O2W Co2 N13 C13 3_667 . -50.29(19)
C53 N13 C13 C23 . . 1.3(4)
Co2 N13 C13 C23 . . -171.6(2)
N13 C13 C23 C33 . . 0.5(4)
C13 C23 C33 C43 . . -0.8(4)
C13 C23 C33 C63B . . 174.8(3)
C13 C23 C33 C63A . . -167.8(5)
C23 C33 C43 C53 . . -0.7(4)
C13 N13 C53 C43 . . -2.9(3)
Co2 N13 C53 C43 . . 170.02(18)
C33 C43 C53 N13 . . 2.7(4)
C54 N14 C14 C24 . . 0.5(3)
N14 C14 C24 C34 . . 0.4(3)
C14 C24 C34 C44 . . -0.4(3)
C14 C24 C34 C64 . . 176.9(2)
C24 C34 C44 C54 . . -0.6(3)
C64 C34 C44 C54 . . -177.8(2)
C14 N14 C54 C44 . . -1.5(3)
C34 C44 C54 N14 . . 1.5(4)
C44 C34 C64 C74 . . 99.3(2)
C24 C34 C64 C74 . . -77.8(2)
C34 C64 C74 C64 . 2_556 177.37(19)
